data_5000013
loop_
_publ_author_name
'Al-Karaghouli, A. R.'
'Koetzle, T. F.'

_publ_section_title
;
 Neutron diffraction study of L-phenylalanine hydrochloride
;
_journal_issue 10
_journal_name_full 'Acta Crystallographica Section B'
_journal_page_first 2461
_journal_page_last 2465
_journal_paper_doi 10.1107/S0567740875007807
_journal_volume 31
_journal_year 1975
_chemical_formula_sum 'C9 H12 Cl N O2'
_space_group_IT_number 19
_symmetry_cell_setting orthorhombic
_symmetry_Int_Tables_number 19
_symmetry_space_group_name_Hall 'P 2ac 2ab'
_symmetry_space_group_name_H-M 'P 21 21 21'
_cell_angle_alpha 90
_cell_angle_beta 90
_cell_angle_gamma 90
_cell_formula_units_Z 4
_cell_length_a 27.763(17)
_cell_length_b 7.059(4)
_cell_length_c 5.380(5)
_cod_original_formula_sum 'C9 H12 Cl1 N1 O2'
_cod_database_code 5000013

loop_
_symmetry_equiv_pos_site_id
_symmetry_equiv_pos_as_xyz
1 x,y,z
2 1/2+x,1/2-y,-z
3 -x,1/2+y,1/2-z
4 1/2-x,-y,1/2+z

loop_
_atom_site_label
_atom_site_type_symbol
_atom_site_fract_x
_atom_site_fract_y
_atom_site_fract_z
Cl1 Cl 0.05650 0.15080 -0.02630
C1 C 0.06540 -0.29510 0.32050
C2 C 0.06930 -0.42150 0.54870
C3 C 0.12060 -0.45630 0.63520
C4 C 0.15270 -0.55760 0.45490
C5 C 0.17650 -0.45600 0.26880
C6 C 0.15970 -0.75260 0.47320
C7 C 0.20630 -0.54670 0.10010
C8 C 0.18980 -0.84720 0.30550
C9 C 0.21260 -0.74270 0.11650
H1 H 0.05270 -0.66060 0.32230
H2 H 0.04660 -0.69360 0.63570
H3 H 0.13570 -0.32050 0.68500
H4 H 0.11830 -0.53610 0.80970
H5 H 0.00720 -0.56780 0.47940
H6 H 0.17100 -0.31160 0.25830
H7 H 0.14220 -0.82820 0.61900
H8 H 0.08090 -0.04130 0.21730
H9 H 0.22340 -0.47000 -0.04110
H10 H 0.19470 -0.98970 0.31120
H11 H 0.23480 -0.81210 -0.01380
H12 H 0.04980 -0.34930 0.70030
N1 N 0.04210 -0.59780 0.49340
O1 O 0.04550 -0.33940 0.13200
O2 O 0.08610 -0.13030 0.36080

loop_
_atom_type_symbol
_atom_type_radius_bond
C 0.68
H 0.23
Cl 0.99
N 0.68
O 0.68
